data_2215205
loop_
_publ_author_name
'Deng, Zhao-Peng'
'Gao, Shan'
'Ng, Seik Weng'

_publ_section_title
;
 Tetraaquabis(nicotinamide-\k<i>N</i>)cadmium(II) bis(4-formylbenzoate)
;
_journal_coeditor_code LH2474
_journal_issue 9
_journal_name_full 'Acta Crystallographica Section E'
_journal_page_first m2323
_journal_page_last m2323
_journal_paper_doi 10.1107/S160053680703927X
_journal_volume 63
_journal_year 2007
_chemical_formula_iupac '[Cd (C6 H6 N2 O)2 (H2 O)4] (C8 H5 O3)2'
_chemical_formula_moiety 'C12 H20 Cd N4 O6 2+ , 2C8 H5 O3 -'
_chemical_formula_sum 'C28 H30 Cd N4 O12'
_chemical_formula_weight 726.96
_chemical_name_systematic
;
Tetraaquabis(nicotinamide-\kN)cadmium(II) bis(4-formylbenzoate)
;
_space_group_IT_number 14
_symmetry_cell_setting monoclinic
_symmetry_space_group_name_Hall '-P 2ybc'
_symmetry_space_group_name_H-M 'P 1 21/c 1'
_atom_sites_solution_hydrogens geom
_atom_sites_solution_primary direct
_atom_sites_solution_secondary difmap
_audit_creation_method SHELXL97
_cell_angle_alpha 90.00
_cell_angle_beta 98.634(2)
_cell_angle_gamma 90.00
_cell_formula_units_Z 2
_cell_length_a 14.9220(10)
_cell_length_b 7.0382(4)
_cell_length_c 14.0300(10)
_cell_measurement_reflns_used 10447
_cell_measurement_temperature 295(2)
_cell_measurement_theta_max 27.5
_cell_measurement_theta_min 3.1
_cell_volume 1456.79(17)
_computing_cell_refinement RAPID-AUTO
_computing_data_collection 'RAPID-AUTO (Rigaku, 1998)'
_computing_data_reduction 'CrystalStructure (Rigaku/MSC, 2002)'
_computing_molecular_graphics 'X-SEED (Barbour, 2001)'
_computing_publication_material 'publCIF (Westrip, 2007)'
_computing_structure_refinement 'SHELXL97 (Sheldrick, 1997)'
_computing_structure_solution 'SHELXS97 (Sheldrick, 1997)'
_diffrn_ambient_temperature 295(2)
_diffrn_measured_fraction_theta_full 0.998
_diffrn_measured_fraction_theta_max 0.998
_diffrn_measurement_device_type 'Rigaku R-AXIS RAPID IP'
_diffrn_measurement_method \w
_diffrn_radiation_monochromator graphite
_diffrn_radiation_source 'fine-focus sealed tube'
_diffrn_radiation_type MoK\a
_diffrn_radiation_wavelength 0.71073
_diffrn_reflns_av_R_equivalents 0.0345
_diffrn_reflns_av_sigmaI/netI 0.0281
_diffrn_reflns_limit_h_max 19
_diffrn_reflns_limit_h_min -19
_diffrn_reflns_limit_k_max 8
_diffrn_reflns_limit_k_min -9
_diffrn_reflns_limit_l_max 18
_diffrn_reflns_limit_l_min -17
_diffrn_reflns_number 13559
_diffrn_reflns_theta_full 27.47
_diffrn_reflns_theta_max 27.47
_diffrn_reflns_theta_min 3.05
_diffrn_standards_decay_% 0
_diffrn_standards_interval_count 0
_diffrn_standards_interval_time 0
_diffrn_standards_number 0
_exptl_absorpt_coefficient_mu 0.822
_exptl_absorpt_correction_T_max 0.866
_exptl_absorpt_correction_T_min 0.680
_exptl_absorpt_correction_type multi-scan
_exptl_absorpt_process_details '(ABSCOR; Higashi, 1995)'
_exptl_crystal_colour colourless
_exptl_crystal_density_diffrn 1.657
_exptl_crystal_density_method 'not measured'
_exptl_crystal_description prism
_exptl_crystal_F_000 740
_exptl_crystal_size_max 0.35
_exptl_crystal_size_mid 0.24
_exptl_crystal_size_min 0.18
_refine_diff_density_max 1.082
_refine_diff_density_min -0.457
_refine_ls_extinction_method none
_refine_ls_goodness_of_fit_ref 1.141
_refine_ls_hydrogen_treatment mixed
_refine_ls_matrix_type full
_refine_ls_number_parameters 249
_refine_ls_number_reflns 3332
_refine_ls_number_restraints 6
_refine_ls_restrained_S_all 1.140
_refine_ls_R_factor_all 0.0569
_refine_ls_R_factor_gt 0.0480
_refine_ls_shift/su_max 0.001
_refine_ls_shift/su_mean 0.000
_refine_ls_structure_factor_coef Fsqd
_refine_ls_weighting_details 'calc w = 1/[\s^2^(Fo^2^)+(0.0584P)^2^+5.994P] where P=(Fo^2^+2Fc^2^)/3'
_refine_ls_weighting_scheme calc
_refine_ls_wR_factor_gt 0.1449
_refine_ls_wR_factor_ref 0.1510
_reflns_number_gt 2816
_reflns_number_total 3332
_reflns_threshold_expression I>2\s(I)
_cod_data_source_file lh2474.cif
_cod_data_source_block I
_cod_original_cell_volume 1456.8(2)
_cod_original_sg_symbol_H-M 'P 21/c'
_cod_database_code 2215205
_cod_database_fobs_code 2215205

loop_
_symmetry_equiv_pos_as_xyz
'x, y, z'
'-x, y+1/2, -z+1/2'
'-x, -y, -z'
'x, -y-1/2, z-1/2'

loop_
_atom_site_type_symbol
_atom_site_label
_atom_site_fract_x
_atom_site_fract_y
_atom_site_fract_z
_atom_site_U_iso_or_equiv
_atom_site_adp_type
_atom_site_calc_flag
_atom_site_refinement_flags
_atom_site_occupancy
_atom_site_disorder_assembly
_atom_site_disorder_group
Cd Cd1 0.5000 0.5000 0.5000 0.03018(17) Uani d S 1 . .
O O1W 0.4608(3) 0.7588(6) 0.4012(3) 0.0380(8) Uani d D 1 . .
H H1W1 0.415(2) 0.739(9) 0.359(3) 0.042(16) Uiso d D 1 . .
H H1W2 0.498(3) 0.835(7) 0.381(4) 0.046(18) Uiso d D 1 . .
O O2W 0.5403(3) 0.6836(6) 0.6390(3) 0.0429(9) Uani d D 1 . .
H H2W1 0.550(4) 0.626(8) 0.693(2) 0.047(17) Uiso d D 1 . .
H H2W2 0.503(3) 0.771(7) 0.649(5) 0.053(19) Uiso d D 1 . .
O O1 0.9598(11) 0.607(3) 0.579(2) 0.059(5) Uani d PD 0.589(12) A 1
N N1 0.8621(11) 0.553(2) 0.6850(11) 0.047(3) Uani d PD 0.589(12) A 1
H H1N1 0.9056 0.5424 0.7325 0.056 Uiso calc PR 0.589(12) A 1
H H1N2 0.8068 0.5408 0.6945 0.056 Uiso calc PR 0.589(12) A 1
O O1' 0.8628(13) 0.638(2) 0.6856(12) 0.045(4) Uani d PD 0.411(12) A 2
N N1' 0.9589(15) 0.547(5) 0.587(3) 0.048(7) Uani d PD 0.411(12) A 2
H H1N3 1.0032 0.5548 0.6338 0.057 Uiso calc PR 0.411(12) A 2
H H1N4 0.9687 0.5133 0.5307 0.057 Uiso calc PR 0.411(12) A 2
O O2 0.3258(3) 0.6507(8) 0.2597(3) 0.0641(14) Uani d . 1 . .
O O3 0.4294(3) 0.5203(6) 0.1818(3) 0.0447(9) Uani d . 1 . .
O O4 0.0030(5) 0.6015(14) -0.1545(5) 0.061(3) Uani d P 0.589(12) A 1
O O4' 0.1012(6) 0.5493(16) -0.2424(6) 0.044(3) Uani d P 0.411(12) A 2
N N2 0.6443(3) 0.5390(6) 0.4632(3) 0.0329(9) Uani d . 1 . .
C C1 0.6592(3) 0.5775(7) 0.3732(4) 0.0348(10) Uani d . 1 . .
H H1 0.6104 0.5721 0.3235 0.042 Uiso calc R 1 . .
C C2 0.7431(4) 0.6246(8) 0.3510(3) 0.0376(11) Uani d . 1 . .
H H2 0.7504 0.6553 0.2881 0.045 Uiso calc R 1 . .
C C3 0.8166(3) 0.6255(8) 0.4242(4) 0.0352(10) Uani d . 1 . .
H H3 0.8743 0.6539 0.4108 0.042 Uiso calc R 1 . .
C C4 0.8033(3) 0.5835(7) 0.5178(3) 0.0303(9) Uani d . 1 A .
C C5 0.7159(3) 0.5422(7) 0.5338(3) 0.0320(10) Uani d . 1 . .
H H5 0.7065 0.5154 0.5964 0.038 Uiso calc R 1 . .
C C6 0.8796(3) 0.5866(8) 0.6012(4) 0.0388(11) Uani d D 1 . .
C C7 0.3503(4) 0.5841(8) 0.1864(3) 0.0361(11) Uani d . 1 . .
C C8 0.2813(3) 0.5820(7) 0.0956(3) 0.0314(9) Uani d . 1 . .
C C9 0.3067(4) 0.5421(7) 0.0065(4) 0.0361(11) Uani d . 1 . .
H H9 0.3667 0.5124 0.0025 0.043 Uiso calc R 1 . .
C C10 0.2440(4) 0.5460(8) -0.0759(4) 0.0400(12) Uani d . 1 . .
H H10 0.2625 0.5257 -0.1355 0.048 Uiso calc R 1 . .
C C11 0.1527(3) 0.5804(8) -0.0705(4) 0.0360(10) Uani d . 1 A .
C C12 0.1262(4) 0.6195(8) 0.0193(4) 0.0414(12) Uani d . 1 . .
H H12 0.0656 0.6429 0.0240 0.050 Uiso calc R 1 . .
C C13 0.1909(3) 0.6228(8) 0.1008(4) 0.0375(11) Uani d . 1 . .
H H13 0.1737 0.6527 0.1601 0.045 Uiso calc R 1 . .
C C14 0.0842(4) 0.5798(9) -0.1583(4) 0.0465(13) Uani d . 1 . .
H H14 0.1030 0.5625 -0.2179 0.056 Uiso calc PR 0.589(12) A 1
H H14' 0.0243 0.6036 -0.1510 0.056 Uiso calc PR 0.411(12) A 2

loop_
_atom_site_aniso_label
_atom_site_aniso_U_11
_atom_site_aniso_U_22
_atom_site_aniso_U_33
_atom_site_aniso_U_12
_atom_site_aniso_U_13
_atom_site_aniso_U_23
Cd1 0.0234(2) 0.0379(3) 0.0283(2) -0.0023(2) 0.00111(16) 0.0026(2)
O1W 0.039(2) 0.040(2) 0.0349(18) 0.0032(17) 0.0037(15) 0.0051(16)
O2W 0.046(2) 0.041(2) 0.039(2) 0.0073(18) -0.0027(17) -0.0019(17)
O1 0.029(5) 0.090(15) 0.061(7) -0.017(6) 0.009(5) -0.013(10)
N1 0.030(4) 0.066(9) 0.039(5) -0.013(7) -0.009(4) 0.006(6)
O1' 0.041(6) 0.058(10) 0.034(6) -0.011(8) 0.003(4) 0.006(7)
N1' 0.026(8) 0.058(16) 0.053(12) 0.000(8) -0.013(7) -0.008(11)
O2 0.058(3) 0.100(4) 0.0311(19) 0.025(3) -0.0045(18) -0.005(2)
O3 0.045(2) 0.044(2) 0.044(2) 0.0017(17) -0.0005(16) -0.0002(17)
O4 0.034(4) 0.107(7) 0.039(4) -0.010(4) -0.010(3) -0.007(4)
O4' 0.028(4) 0.075(7) 0.027(4) 0.010(4) 0.000(3) 0.000(4)
N2 0.0265(19) 0.037(2) 0.035(2) -0.0021(16) 0.0027(16) 0.0034(17)
C1 0.035(2) 0.035(2) 0.033(2) 0.003(2) 0.0001(19) -0.002(2)
C2 0.043(3) 0.043(3) 0.029(2) 0.007(2) 0.011(2) -0.001(2)
C3 0.030(2) 0.039(3) 0.039(3) 0.000(2) 0.0111(19) 0.001(2)
C4 0.025(2) 0.032(2) 0.033(2) 0.0003(19) 0.0017(17) -0.0002(19)
C5 0.029(2) 0.037(3) 0.030(2) 0.0011(19) 0.0039(18) 0.0063(19)
C6 0.028(2) 0.043(3) 0.043(3) -0.003(2) 0.001(2) 0.000(2)
C7 0.040(3) 0.040(3) 0.028(2) -0.002(2) 0.005(2) 0.005(2)
C8 0.036(2) 0.027(2) 0.031(2) -0.004(2) 0.0028(19) 0.0007(19)
C9 0.035(2) 0.040(3) 0.034(2) -0.002(2) 0.009(2) 0.003(2)
C10 0.044(3) 0.043(3) 0.033(2) 0.000(2) 0.009(2) -0.002(2)
C11 0.035(2) 0.032(2) 0.040(3) -0.005(2) 0.003(2) 0.001(2)
C12 0.033(2) 0.046(3) 0.045(3) 0.001(2) 0.003(2) -0.007(2)
C13 0.040(3) 0.038(3) 0.035(2) 0.001(2) 0.010(2) -0.002(2)
C14 0.043(3) 0.050(3) 0.045(3) -0.005(3) -0.001(2) -0.003(3)

loop_
_atom_type_symbol
_atom_type_description
_atom_type_scat_dispersion_real
_atom_type_scat_dispersion_imag
_atom_type_scat_source
C C 0.0033 0.0016 'International Tables Vol C Tables 4.2.6.8 and 6.1.1.4'
H H 0.0000 0.0000 'International Tables Vol C Tables 4.2.6.8 and 6.1.1.4'
N N 0.0061 0.0033 'International Tables Vol C Tables 4.2.6.8 and 6.1.1.4'
O O 0.0106 0.0060 'International Tables Vol C Tables 4.2.6.8 and 6.1.1.4'
Cd Cd -0.8075 1.2024 'International Tables Vol C Tables 4.2.6.8 and 6.1.1.4'

loop_
_geom_angle_atom_site_label_1
_geom_angle_atom_site_label_2
_geom_angle_atom_site_label_3
_geom_angle_site_symmetry_1
_geom_angle_site_symmetry_3
_geom_angle
N2 Cd1 N2 . 3_666 180.00(5)
N2 Cd1 O1W . 3_666 93.85(14)
N2 Cd1 O1W 3_666 3_666 86.15(14)
N2 Cd1 O1W . . 86.15(14)
N2 Cd1 O1W 3_666 . 93.85(14)
O1W Cd1 O1W 3_666 . 180.00(15)
N2 Cd1 O2W . . 89.39(15)
N2 Cd1 O2W 3_666 . 90.61(15)
O1W Cd1 O2W 3_666 . 85.69(14)
O1W Cd1 O2W . . 94.31(14)
N2 Cd1 O2W . 3_666 90.61(15)
N2 Cd1 O2W 3_666 3_666 89.39(15)
O1W Cd1 O2W 3_666 3_666 94.31(14)
O1W Cd1 O2W . 3_666 85.69(14)
O2W Cd1 O2W . 3_666 180.0
Cd1 O1W H1W1 . . 113(4)
Cd1 O1W H1W2 . . 126(4)
H1W1 O1W H1W2 . . 111(6)
Cd1 O2W H2W1 . . 118(5)
Cd1 O2W H2W2 . . 116(5)
H2W1 O2W H2W2 . . 103(6)
C6 N1 H1N1 . . 120.0
C6 N1 H1N2 . . 120.0
H1N1 N1 H1N2 . . 120.0
C6 N1' H1N3 . . 120.0
C6 N1' H1N4 . . 120.0
H1N3 N1' H1N4 . . 120.0
C1 N2 C5 . . 117.7(4)
C1 N2 Cd1 . . 121.8(3)
C5 N2 Cd1 . . 120.2(3)
N2 C1 C2 . . 123.1(5)
N2 C1 H1 . . 118.4
C2 C1 H1 . . 118.4
C1 C2 C3 . . 118.7(5)
C1 C2 H2 . . 120.7
C3 C2 H2 . . 120.7
C2 C3 C4 . . 119.3(4)
C2 C3 H3 . . 120.3
C4 C3 H3 . . 120.3
C5 C4 C3 . . 118.0(4)
C5 C4 C6 . . 119.8(4)
C3 C4 C6 . . 122.2(4)
N2 C5 C4 . . 123.2(4)
N2 C5 H5 . . 118.4
C4 C5 H5 . . 118.4
N1' C6 N1 . . 116(2)
N1 C6 O1 . . 125.1(15)
N1' C6 O1' . . 121(2)
O1 C6 O1' . . 120.1(15)
N1' C6 C4 . . 120(2)
N1 C6 C4 . . 118.9(8)
O1 C6 C4 . . 115.7(13)
O1' C6 C4 . . 119.0(9)
O2 C7 O3 . . 124.6(5)
O2 C7 C8 . . 117.1(5)
O3 C7 C8 . . 118.3(4)
C9 C8 C13 . . 119.0(5)
C9 C8 C7 . . 121.1(4)
C13 C8 C7 . . 119.8(4)
C10 C9 C8 . . 120.7(5)
C10 C9 H9 . . 119.6
C8 C9 H9 . . 119.6
C9 C10 C11 . . 120.3(5)
C9 C10 H10 . . 119.8
C11 C10 H10 . . 119.8
C10 C11 C12 . . 119.4(5)
C10 C11 C14 . . 120.9(5)
C12 C11 C14 . . 119.7(5)
C13 C12 C11 . . 119.3(5)
C13 C12 H12 . . 120.3
C11 C12 H12 . . 120.3
C12 C13 C8 . . 121.1(5)
C12 C13 H13 . . 119.5
C8 C13 H13 . . 119.5
O4 C14 C11 . . 121.8(6)
O4' C14 C11 . . 124.6(6)
O4 C14 H14 . . 119.1
C11 C14 H14 . . 119.1
O4' C14 H14' . . 117.7
C11 C14 H14' . . 117.7

loop_
_geom_bond_atom_site_label_1
_geom_bond_atom_site_label_2
_geom_bond_site_symmetry_2
_geom_bond_distance
_geom_bond_publ_flag
Cd1 N2 . 2.305(4) n
Cd1 N2 3_666 2.305(4) ?
Cd1 O1w 3_666 2.311(4) ?
Cd1 O1<i>w</i> . 2.311(4) n
Cd1 O2<i>w</i> . 2.342(4) n
Cd1 O2w 3_666 2.342(4) ?
O1W H1W1 . 0.850(10) ?
O1W H1W2 . 0.850(10) ?
O2W H2W1 . 0.850(10) ?
O2W H2W2 . 0.850(10) ?
O1 C6 . 1.289(15) ?
N1 C6 . 1.264(16) ?
N1 H1N1 . 0.8600 ?
N1 H1N2 . 0.8600 ?
O1' C6 . 1.299(15) ?
N1' C6 . 1.259(19) ?
N1' H1N3 . 0.8600 ?
N1' H1N4 . 0.8600 ?
O2 C7 . 1.235(6) ?
O3 C7 . 1.274(7) ?
O4 C14 . 1.231(9) ?
O4' C14 . 1.263(10) ?
N2 C1 . 1.342(6) ?
N2 C5 . 1.344(6) ?
C1 C2 . 1.376(7) ?
C1 H1 . 0.9300 ?
C2 C3 . 1.385(7) ?
C2 H2 . 0.9300 ?
C3 C4 . 1.389(7) ?
C3 H3 . 0.9300 ?
C4 C5 . 1.387(6) ?
C4 C6 . 1.505(7) ?
C5 H5 . 0.9300 ?
C7 C8 . 1.512(7) ?
C8 C9 . 1.388(7) ?
C8 C13 . 1.392(7) ?
C9 C10 . 1.373(8) ?
C9 H9 . 0.9300 ?
C10 C11 . 1.397(7) ?
C10 H10 . 0.9300 ?
C11 C12 . 1.404(7) ?
C11 C14 . 1.477(7) ?
C12 C13 . 1.381(7) ?
C12 H12 . 0.9300 ?
C13 H13 . 0.9300 ?
C14 H14 . 0.9300 ?
C14 H14' . 0.9300 ?

loop_
_geom_hbond_atom_site_label_D
_geom_hbond_atom_site_label_H
_geom_hbond_atom_site_label_A
_geom_hbond_site_symmetry_A
_geom_hbond_distance_DH
_geom_hbond_distance_HA
_geom_hbond_distance_DA
_geom_hbond_angle_DHA
_geom_hbond_publ_flag
O1W H1W1 O2 . 0.850(10) 1.88(2) 2.715(6) 168(6) yes
O1W H1W2 O3 2_655 0.850(10) 1.980(10) 2.828(6) 172(6) yes
O2W H2W1 O3 3_666 0.850(10) 2.020(10) 2.871(6) 178(7) yes
O2W H2W2 O3 4_576 0.850(10) 1.930(10) 2.782(6) 174(7) yes
N1 H1N1 O4 1_656 0.86 2.03 2.86(2) 163 yes
N1' H1N3 O4' 1_656 0.86 2.10 2.95(4) 173 yes

loop_
_geom_torsion_atom_site_label_1
_geom_torsion_atom_site_label_2
_geom_torsion_atom_site_label_3
_geom_torsion_atom_site_label_4
_geom_torsion_site_symmetry_1
_geom_torsion
O1W Cd1 N2 C1 3_666 137.5(4)
O1W Cd1 N2 C1 . -42.5(4)
O2W Cd1 N2 C1 . -136.8(4)
O2W Cd1 N2 C1 3_666 43.2(4)
O1W Cd1 N2 C5 3_666 -49.1(4)
O1W Cd1 N2 C5 . 130.9(4)
O2W Cd1 N2 C5 . 36.6(4)
O2W Cd1 N2 C5 3_666 -143.4(4)
C5 N2 C1 C2 . -1.8(8)
Cd1 N2 C1 C2 . 171.7(4)
N2 C1 C2 C3 . 2.5(8)
C1 C2 C3 C4 . -1.5(8)
C2 C3 C4 C5 . 0.0(8)
C2 C3 C4 C6 . -178.5(5)
C1 N2 C5 C4 . 0.1(7)
Cd1 N2 C5 C4 . -173.5(4)
C3 C4 C5 N2 . 0.7(8)
C6 C4 C5 N2 . 179.2(5)
C5 C4 C6 N1' . 151.4(18)
C3 C4 C6 N1' . -30.1(19)
C5 C4 C6 N1 . -0.7(11)
C3 C4 C6 N1 . 177.7(9)
C5 C4 C6 O1 . 173.3(11)
C3 C4 C6 O1 . -8.3(13)
C5 C4 C6 O1' . -31.8(11)
C3 C4 C6 O1' . 146.6(9)
O2 C7 C8 C9 . 168.4(5)
O3 C7 C8 C9 . -10.6(7)
O2 C7 C8 C13 . -10.9(8)
O3 C7 C8 C13 . 170.1(5)
C13 C8 C9 C10 . 1.2(8)
C7 C8 C9 C10 . -178.1(5)
C8 C9 C10 C11 . -3.4(8)
C9 C10 C11 C12 . 2.9(8)
C9 C10 C11 C14 . -178.3(5)
C10 C11 C12 C13 . -0.1(8)
C14 C11 C12 C13 . -179.0(5)
C11 C12 C13 C8 . -2.1(8)
C9 C8 C13 C12 . 1.6(8)
C7 C8 C13 C12 . -179.1(5)
C10 C11 C14 O4 . 176.8(8)
C12 C11 C14 O4 . -4.4(11)
C10 C11 C14 O4' . 0.1(11)
C12 C11 C14 O4' . 178.9(8)
